data_4314006
loop_
_publ_author_name
'Tilak Chandra'
'Brian J. Kraft'
'John C. Huffman'
'Jeffrey M. Zaleski'

_publ_section_title
;
 Synthesis and Structural Characterization of Porphyrinic Enediynes:
 Geometric and Electronic Effects on Thermal and Photochemical Reactivity
;
_journal_name_full 'Inorganic Chemistry'
_journal_page_first 5158
_journal_page_last 5172
_journal_paper_doi 10.1021/ic030035a
_journal_volume 42
_journal_year 2003
_chemical_formula_sum 'C108 H60 Cu N4'
_chemical_formula_weight 1477.24
_space_group_IT_number 2
_symmetry_cell_setting triclinic
_symmetry_space_group_name_Hall '-P 1'
_symmetry_space_group_name_H-M 'P -1'
_audit_creation_method 'minor manual editing of SDT2CIF v. 1.2 BETA  output'
_cell_angle_alpha 72.6031(18)
_cell_angle_beta 76.0432(18)
_cell_angle_gamma 84.034(3)
_cell_formula_units_Z 2
_cell_length_a 11.8599(11)
_cell_length_b 16.5714(15)
_cell_length_c 20.8422(19)
_cell_measurement_reflns_used 5885
_cell_measurement_temperature 121(2)
_cell_measurement_theta_max 26.63
_cell_measurement_theta_min 2.23
_cell_volume 3791.2(6)
_computing_cell_refinement 'SAINT (Bruker, 1999)'
_computing_data_collection 'SMART (Bruker, 1999)'
_computing_data_reduction 'SAINT (Bruker, 1999), XTEL (local package)'
_computing_molecular_graphics 'XTEL, local package'
_computing_publication_material 'XTEL, local package'
_computing_structure_refinement 'XTEL, local package'
_computing_structure_solution 'SHELXS-97 (Sheldrick, 1997)'
_diffrn_ambient_temperature 121(2)
_diffrn_detector 'CCD area detector'
_diffrn_detector_area_resol_mean 44.52
_diffrn_detector_type 'Bruker SMART 6000'
_diffrn_measured_fraction_theta_full 1
_diffrn_measured_fraction_theta_max 1
_diffrn_measurement_details '   0.30 degree frames measured for  64.59 seconds each'
_diffrn_measurement_device 'three-circle goniometer with fixed chi'
_diffrn_measurement_device_type 'Bruker Platform goniometer'
_diffrn_measurement_method '\w scans'
_diffrn_radiation_type 'Mo K\a'
_diffrn_radiation_wavelength 0.71073
_diffrn_reflns_av_R_equivalents 5243
_diffrn_reflns_limit_h_max 15
_diffrn_reflns_limit_h_min -15
_diffrn_reflns_limit_k_max 21
_diffrn_reflns_limit_k_min -21
_diffrn_reflns_limit_l_max 27
_diffrn_reflns_limit_l_min -27
_diffrn_reflns_number 3
_diffrn_reflns_theta_full 27.6852
_diffrn_reflns_theta_max 27.6852
_diffrn_reflns_theta_min 2.22533
_diffrn_standards_decay_% 0.
_diffrn_standards_interval_time 1922
_diffrn_standards_number 5886
_exptl_absorpt_coefficient_mu 0.3449
_exptl_absorpt_correction_type none
_exptl_crystal_colour black
_exptl_crystal_density_diffrn 1.294
_exptl_crystal_density_method 'not measured'
_exptl_crystal_description needle
_exptl_crystal_F_000 1530
_exptl_crystal_size_max 0.8
_exptl_crystal_size_mid .05
_exptl_crystal_size_min .04
_refine_diff_density_max 0.58
_refine_diff_density_min -0.68
_refine_ls_abs_structure_details none
_refine_ls_extinction_method none
_refine_ls_goodness_of_fit_ref 0.6803
_refine_ls_matrix_type full
_refine_ls_number_parameters 1018
_refine_ls_number_reflns 5243
_refine_ls_R_factor_gt 0.0402
_refine_ls_shift/su_max 0.0007
_refine_ls_structure_factor_coef F
_refine_ls_weighting_details w^-1^=\s^2^(F)+(.07F)^2^
_refine_ls_weighting_scheme calc
_refine_ls_wR_factor_ref 0.0430
_reflns_number_gt 5243
_reflns_number_total 17542
_reflns_threshold_expression 'Fo^2^> 2.33\s(Fo^2^)'
_cod_data_source_file ic030035a_6.cif
_cod_data_source_block MSC02013
_cod_original_formula_sum 'C108 H60 Cu1 N4'
_cod_database_code 4314006

loop_
_symmetry_equiv_pos_as_xyz
x,y,z
-x,-y,-z

loop_
_atom_site_label
_atom_site_type_symbol
_atom_site_fract_x
_atom_site_fract_y
_atom_site_fract_z
_atom_site_U_iso_or_equiv
_atom_site_adp_type
_atom_site_occupancy
_atom_site_disorder_group
_atom_site_disorder_assembly
CU1 CU -0.66436(8) -0.29163(5) 0.16285(4) 0.0172(4) Uani 1 0 .
N2 N -0.7934(5) -0.3405(3) 0.2428(3) 0.018(2) Uani 1 0 .
C3 C -0.8808(6) -0.3897(4) 0.2424(3) 0.022(3) Uani 1 0 .
C4 C -0.9751(6) -0.3917(4) 0.3015(3) 0.024(3) Uani 1 0 .
C5 C -0.9410(6) -0.3470(4) 0.3385(3) 0.027(3) Uani 1 0 .
C6 C -0.8278(6) -0.3171(4) 0.3031(3) 0.020(3) Uani 1 0 .
C7 C -0.7582(6) -0.2750(4) 0.3270(3) 0.024(3) Uani 1 0 .
C8 C -0.6555(6) -0.2375(4) 0.2882(3) 0.025(3) Uani 1 0 .
C9 C -0.5756(6) -0.1985(4) 0.3122(3) 0.023(3) Uani 1 0 .
C10 C -0.4931(6) -0.1601(4) 0.2565(3) 0.023(3) Uani 1 0 .
C11 C -0.5188(6) -0.1767(4) 0.1966(3) 0.020(3) Uani 1 0 .
N12 N -0.6157(5) -0.2263(3) 0.2179(3) 0.020(2) Uani 1 0 .
C13 C -0.4582(6) -0.1451(4) 0.1290(3) 0.021(3) Uani 1 0 .
C14 C -0.4779(6) -0.1691(4) 0.0741(3) 0.018(3) Uani 1 0 .
C15 C -0.4198(6) -0.1337(4) 0.0027(3) 0.022(3) Uani 1 0 .
C16 C -0.4482(6) -0.1828(4) -0.0333(3) 0.023(3) Uani 1 0 .
C17 C -0.5252(6) -0.2464(4) 0.0147(3) 0.020(3) Uani 1 0 .
N18 N -0.5440(5) -0.2359(3) 0.0796(3) 0.019(2) Uani 1 0 .
C19 C -0.5706(6) -0.3106(4) -0.0006(3) 0.019(3) Uani 1 0 .
C20 C -0.6479(6) -0.3694(4) 0.0464(3) 0.018(3) Uani 1 0 .
C21 C -0.6887(6) -0.4409(4) 0.0328(3) 0.021(3) Uani 1 0 .
C22 C -0.7760(6) -0.4752(4) 0.0876(3) 0.021(3) Uani 1 0 .
C23 C -0.7883(6) -0.4267(4) 0.1361(3) 0.021(3) Uani 1 0 .
N24 N -0.7060(5) -0.3644(3) 0.1111(3) 0.020(2) Uani 1 0 .
C25 C -0.8746(6) -0.4357(4) 0.1956(3) 0.023(3) Uani 1 0 .
C26 C -1.0869(7) -0.4263(4) 0.3192(4) 0.033(3) Uani 1 0 .
C27 C -1.1871(7) -0.4454(5) 0.3424(4) 0.035(3) Uani 1 0 .
C28 C -1.3056(6) -0.4657(5) 0.3698(3) 0.029(3) Uani 1 0 .
C29 C -1.3499(7) -0.5399(5) 0.3708(4) 0.037(4) Uani 1 0 .
C30 C -1.4647(8) -0.5575(5) 0.3975(4) 0.043(4) Uani 1 0 .
C31 C -1.5392(7) -0.4969(6) 0.4223(4) 0.050(4) Uani 1 0 .
C32 C -1.4981(7) -0.4208(5) 0.4188(4) 0.044(4) Uani 1 0 .
C33 C -1.3832(7) -0.4062(5) 0.3951(4) 0.038(4) Uani 1 0 .
C34 C -1.0129(6) -0.3382(4) 0.4013(4) 0.028(3) Uani 1 0 .
C35 C -1.0806(6) -0.3415(4) 0.4548(4) 0.031(3) Uani 1 0 .
C36 C -1.1559(6) -0.3550(5) 0.5228(4) 0.033(3) Uani 1 0 .
C37 C -1.1554(6) -0.4367(5) 0.5677(4) 0.036(3) Uani 1 0 .
C38 C -1.2299(7) -0.4523(5) 0.6328(4) 0.036(3) Uani 1 0 .
C39 C -1.2965(7) -0.3906(5) 0.6527(4) 0.037(4) Uani 1 0 .
C40 C -1.2931(7) -0.3092(5) 0.6097(4) 0.049(4) Uani 1 0 .
C41 C -1.2249(8) -0.2927(5) 0.5440(4) 0.045(4) Uani 1 0 .
C42 C -0.8013(6) -0.2671(5) 0.3985(3) 0.026(3) Uani 1 0 .
C43 C -0.8040(6) -0.3366(5) 0.4556(4) 0.034(3) Uani 1 0 .
C44 C -0.8496(7) -0.3282(6) 0.5211(4) 0.045(4) Uani 1 0 .
C45 C -0.8918(8) -0.2514(7) 0.5296(4) 0.065(5) Uani 1 0 .
C46 C -0.8875(7) -0.1810(6) 0.4739(5) 0.059(4) Uani 1 0 .
C47 C -0.8432(7) -0.1883(5) 0.4082(4) 0.036(3) Uani 1 0 .
C48 C -0.5760(6) -0.1978(4) 0.3809(3) 0.028(3) Uani 1 0 .
C49 C -0.5635(6) -0.1900(5) 0.4337(4) 0.034(3) Uani 1 0 .
C50 C -0.5530(7) -0.1751(4) 0.4967(3) 0.030(3) Uani 1 0 .
C51 C -0.6200(8) -0.2169(6) 0.5601(4) 0.057(5) Uani 1 0 .
C52 C -0.6123(9) -0.2004(7) 0.6200(4) 0.069(5) Uani 1 0 .
C53 C -0.5333(9) -0.1413(6) 0.6177(4) 0.061(5) Uani 1 0 .
C54 C -0.4665(9) -0.1029(6) 0.5555(5) 0.063(5) Uani 1 0 .
C55 C -0.4750(8) -0.1189(6) 0.4949(4) 0.050(4) Uani 1 0 .
C56 C -0.3991(6) -0.1192(4) 0.2629(3) 0.029(3) Uani 1 0 .
C57 C -0.3273(7) -0.0893(5) 0.2795(4) 0.036(3) Uani 1 0 .
C58 C -0.2445(7) -0.0540(6) 0.3034(4) 0.047(4) Uani 1 0 .
C59 C -0.2004(8) -0.1076(7) 0.3600(4) 0.058(5) Uani 1 0 .
C60 C -0.1213(9) -0.0744(9) 0.3847(5) 0.086(7) Uani 1 0 .
C61 C -0.0876(10) 0.0086(9) 0.3547(7) 0.092(8) Uani 1 0 .
C62 C -0.1253(10) 0.0590(7) 0.2989(7) 0.100(7) Uani 1 0 .
C64 C -0.2081(9) 0.0281(6) 0.2745(5) 0.064(5) Uani 1 0 .
C65 C -0.3696(6) -0.0812(4) 0.1155(3) 0.020(3) Uani 1 0 .
C66 C -0.4055(6) 0.0003(4) 0.1191(3) 0.027(3) Uani 1 0 .
C67 C -0.3247(7) 0.0591(4) 0.1109(4) 0.036(4) Uani 1 0 .
C68 C -0.2065(7) 0.0369(5) 0.0984(4) 0.030(4) Uani 1 0 .
C69 C -0.1708(6) -0.0428(5) 0.0933(4) 0.034(3) Uani 1 0 .
C70 C -0.2516(6) -0.1020(4) 0.1010(3) 0.026(3) Uani 1 0 .
C71 C -0.3500(6) -0.0613(4) -0.0301(3) 0.021(3) Uani 1 0 .
C72 C -0.2903(6) -0.0043(4) -0.0656(3) 0.026(3) Uani 1 0 .
C73 C -0.2081(6) 0.0577(4) -0.1096(4) 0.025(3) Uani 1 0 .
C74 C -0.1827(6) 0.1261(4) -0.0906(4) 0.029(3) Uani 1 0 .
C75 C -0.0978(7) 0.1818(5) -0.1336(4) 0.034(4) Uani 1 0 .
C76 C -0.0396(7) 0.1704(5) -0.1952(4) 0.033(4) Uani 1 0 .
C77 C -0.0646(7) 0.1045(5) -0.2162(4) 0.038(4) Uani 1 0 .
C78 C -0.1495(7) 0.0484(5) -0.1739(4) 0.033(4) Uani 1 0 .
C79 C -0.4047(6) -0.1666(4) -0.1068(3) 0.023(3) Uani 1 0 .
C80 C -0.3614(6) -0.1449(4) -0.1668(4) 0.026(3) Uani 1 0 .
C81 C -0.3089(6) -0.1207(4) -0.2396(3) 0.022(3) Uani 1 0 .
C82 C -0.3425(7) -0.0447(4) -0.2828(4) 0.034(3) Uani 1 0 .
C83 C -0.2912(7) -0.0223(5) -0.3523(4) 0.035(4) Uani 1 0 .
C84 C -0.2090(7) -0.0743(5) -0.3797(4) 0.035(4) Uani 1 0 .
C85 C -0.1754(7) -0.1486(5) -0.3377(4) 0.047(4) Uani 1 0 .
C86 C -0.2236(7) -0.1718(5) -0.2675(4) 0.034(3) Uani 1 0 .
C87 C -0.5399(6) -0.3151(4) -0.0739(3) 0.017(3) Uani 1 0 .
C88 C -0.6244(6) -0.2838(4) -0.1131(3) 0.028(3) Uani 1 0 .
C89 C -0.5976(7) -0.2826(4) -0.1819(3) 0.032(3) Uani 1 0 .
C90 C -0.4914(7) -0.3108(5) -0.2118(3) 0.036(4) Uani 1 0 .
C91 C -0.4085(6) -0.3425(4) -0.1718(4) 0.031(3) Uani 1 0 .
C92 C -0.4341(6) -0.3437(4) -0.1032(3) 0.022(3) Uani 1 0 .
C93 C -0.6495(6) -0.4754(4) -0.0241(3) 0.022(3) Uani 1 0 .
C94 C -0.6295(6) -0.5150(4) -0.0653(3) 0.023(3) Uani 1 0 .
C95 C -0.6144(6) -0.5593(4) -0.1161(3) 0.024(3) Uani 1 0 .
C96 C -0.5265(6) -0.5396(4) -0.1757(4) 0.030(3) Uani 1 0 .
C97 C -0.5202(7) -0.5788(5) -0.2263(4) 0.042(4) Uani 1 0 .
C98 C -0.6014(8) -0.6370(5) -0.2187(4) 0.048(4) Uani 1 0 .
C99 C -0.6878(7) -0.6575(4) -0.1597(4) 0.040(4) Uani 1 0 .
C100 C -0.6940(7) -0.6206(4) -0.1078(4) 0.034(3) Uani 1 0 .
C101 C -0.8389(6) -0.5452(4) 0.0900(3) 0.023(3) Uani 1 0 .
C102 C -0.8813(6) -0.6011(4) 0.0787(3) 0.026(3) Uani 1 0 .
C103 C -0.9276(6) -0.6662(4) 0.0610(3) 0.021(3) Uani 1 0 .
C104 C -1.0176(6) -0.6458(4) 0.0251(4) 0.031(3) Uani 1 0 .
C105 C -1.0545(6) -0.7064(5) 0.0022(4) 0.035(3) Uani 1 0 .
C106 C -1.0040(7) -0.7859(5) 0.0139(4) 0.033(3) Uani 1 0 .
C107 C -0.9170(7) -0.8069(4) 0.0502(4) 0.041(4) Uani 1 0 .
C108 C -0.8798(6) -0.7479(5) 0.0736(4) 0.034(3) Uani 1 0 .
C109 C -0.9643(6) -0.5007(4) 0.2105(3) 0.021(3) Uani 1 0 .
C110 C -0.9538(6) -0.5804(5) 0.2558(4) 0.030(3) Uani 1 0 .
C111 C -1.0307(7) -0.6424(4) 0.2659(4) 0.033(3) Uani 1 0 .
C112 C -1.1212(7) -0.6250(5) 0.2332(4) 0.037(4) Uani 1 0 .
C113 C -1.1358(6) -0.5453(5) 0.1900(4) 0.039(4) Uani 1 0 .
C114 C -1.0567(6) -0.4836(4) 0.1784(4) 0.028(3) Uani 1 0 .
H29 H -1.2976 -0.58 0.3526 0.0488 Uiso 1 0 .
H30 H -1.4938 -0.6106 0.3998 0.0549 Uiso 1 0 .
H31 H -1.6199 -0.5084 0.44 0.0567 Uiso 1 0 .
H32 H -1.5509 -0.3795 0.4344 0.0477 Uiso 1 0 .
H33 H -1.3539 -0.3542 0.3937 0.0497 Uiso 1 0 .
H37 H -1.1058 -0.4803 0.5534 0.0399 Uiso 1 0 .
H38 H -1.2319 -0.5075 0.664 0.0427 Uiso 1 0 .
H39 H -1.346 -0.4023 0.697 0.0417 Uiso 1 0 .
H40 H -1.3395 -0.2649 0.6249 0.0509 Uiso 1 0 .
H41 H -1.2249 -0.2365 0.5131 0.0495 Uiso 1 0 .
H43 H -0.7737 -0.3904 0.4503 0.0397 Uiso 1 0 .
H44 H -0.8505 -0.3751 0.5605 0.0551 Uiso 1 0 .
H45 H -0.9242 -0.2481 0.5752 0.0662 Uiso 1 0 .
H46 H -0.9146 -0.1261 0.4804 0.0564 Uiso 1 0 .
H47 H -0.8426 -0.1406 0.3689 0.0423 Uiso 1 0 .
H51 H -0.6717 -0.2586 0.5627 0.0714 Uiso 1 0 .
H52 H -0.662 -0.2256 0.6624 0.087 Uiso 1 0 .
H53 H -0.5279 -0.1273 0.6573 0.0667 Uiso 1 0 .
H54 H -0.4107 -0.0623 0.5521 0.0686 Uiso 1 0 .
H55 H -0.4259 -0.0912 0.4524 0.0561 Uiso 1 0 .
H59 H -0.2203 -0.165 0.379 0.0806 Uiso 1 0 .
H60 H -0.0925 -0.1096 0.4233 0.1006 Uiso 1 0 .
H61 H -0.0349 0.0286 0.3734 0.1117 Uiso 1 0 .
H62 H -0.099 0.1146 0.2782 0.1092 Uiso 1 0 .
H64 H -0.2372 0.0634 0.2366 0.0788 Uiso 1 0 .
H66 H -0.4854 0.0153 0.1275 0.0299 Uiso 1 0 .
H67 H -0.3504 0.1152 0.1136 0.0444 Uiso 1 0 .
H68 H -0.1512 0.0769 0.0931 0.0436 Uiso 1 0 .
H69 H -0.0906 -0.0566 0.0838 0.0428 Uiso 1 0 .
H70 H -0.2265 -0.1569 0.0967 0.0313 Uiso 1 0 .
H74 H -0.2241 0.1343 -0.0478 0.0303 Uiso 1 0 .
H75 H -0.0802 0.2279 -0.1198 0.043 Uiso 1 0 .
H76 H 0.0195 0.2077 -0.2239 0.0453 Uiso 1 0 .
H77 H -0.0244 0.0982 -0.2601 0.0462 Uiso 1 0 .
H78 H -0.168 0.0021 -0.1881 0.0391 Uiso 1 0 .
H82 H -0.3991 -0.008 -0.2643 0.0399 Uiso 1 0 .
H83 H -0.314 0.0302 -0.3817 0.0462 Uiso 1 0 .
H84 H -0.1763 -0.0586 -0.4278 0.047 Uiso 1 0 .
H85 H -0.1177 -0.1848 -0.357 0.05 Uiso 1 0 .
H86 H -0.199 -0.2243 -0.2384 0.039 Uiso 1 0 .
H88 H -0.6981 -0.2643 -0.0931 0.0318 Uiso 1 0 .
H89 H -0.6544 -0.2604 -0.2093 0.0387 Uiso 1 0 .
H90 H -0.4723 -0.3093 -0.2588 0.0432 Uiso 1 0 .
H91 H -0.336 -0.3657 -0.1914 0.0378 Uiso 1 0 .
H92 H -0.3774 -0.3652 -0.0765 0.0294 Uiso 1 0 .
H96 H -0.4705 -0.4991 -0.1815 0.0344 Uiso 1 0 .
H97 H -0.4597 -0.5653 -0.2666 0.0423 Uiso 1 0 .
H98 H -0.5966 -0.6627 -0.2547 0.0468 Uiso 1 0 .
H99 H -0.7444 -0.6975 -0.155 0.0391 Uiso 1 0 .
H100 H -0.7508 -0.6369 -0.0661 0.0348 Uiso 1 0 .
H104 H -1.0536 -0.5907 0.0171 0.0368 Uiso 1 0 .
H105 H -1.1139 -0.6921 -0.0231 0.0409 Uiso 1 0 .
H106 H -1.0276 -0.8261 -0.0042 0.0394 Uiso 1 0 .
H107 H -0.8825 -0.8629 0.0593 0.0451 Uiso 1 0 .
H108 H -0.822 -0.7625 0.0999 0.0368 Uiso 1 0 .
H110 H -0.8914 -0.5929 0.2796 0.0342 Uiso 1 0 .
H111 H -1.0205 -0.6977 0.2963 0.0423 Uiso 1 0 .
H112 H -1.1735 -0.6678 0.2393 0.0463 Uiso 1 0 .
H113 H -1.2007 -0.5333 0.169 0.0455 Uiso 1 0 .
H114 H -1.0666 -0.429 0.1475 0.0361 Uiso 1 0 .

loop_
_atom_site_aniso_label
_atom_site_aniso_U_11
_atom_site_aniso_U_22
_atom_site_aniso_U_33
_atom_site_aniso_U_12
_atom_site_aniso_U_13
_atom_site_aniso_U_23
CU1 0.0203(7) 0.0181(10) 0.0137(11) -0.0027(4) -0.0043(4) -0.0039(4)
N2 0.021(4) 0.022(3) 0.012(3) -0.005(3) -0.003(3) -0.005(3)
C3 0.020(4) 0.018(4) 0.023(4) 0.001(3) -0.008(3) -0.003(3)
C4 0.031(5) 0.017(4) 0.020(4) 0.000(3) -0.007(3) -0.003(3)
C5 0.029(5) 0.022(4) 0.022(4) 0.002(3) -0.005(3) -0.002(3)
C6 0.019(4) 0.019(4) 0.019(4) -0.001(3) -0.005(3) -0.001(3)
C7 0.022(4) 0.022(4) 0.020(4) 0.004(3) -0.007(3) -0.000(3)
C8 0.022(4) 0.026(4) 0.020(4) 0.006(3) -0.010(3) -0.007(3)
C9 0.019(4) 0.023(4) 0.022(4) 0.003(3) -0.010(3) -0.004(3)
C10 0.021(4) 0.019(4) 0.023(4) 0.003(3) -0.006(3) -0.005(3)
C11 0.023(4) 0.017(4) 0.019(4) 0.000(3) -0.010(3) -0.001(3)
N12 0.025(4) 0.022(3) 0.013(3) -0.004(3) -0.003(3) -0.004(3)
C13 0.018(4) 0.022(4) 0.020(4) 0.001(3) -0.007(3) -0.005(3)
C14 0.019(4) 0.016(4) 0.015(4) 0.003(3) -0.007(3) 0.001(3)
C15 0.020(4) 0.021(4) 0.020(4) 0.003(3) -0.007(3) -0.003(3)
C16 0.024(4) 0.022(4) 0.020(4) 0.000(3) -0.008(3) -0.005(3)
C17 0.020(4) 0.017(4) 0.013(4) 0.009(3) -0.007(3) -0.002(3)
N18 0.019(3) 0.023(3) 0.016(3) -0.002(3) -0.005(3) -0.008(3)
C19 0.019(4) 0.018(4) 0.017(4) 0.003(3) -0.008(3) -0.005(3)
C20 0.018(4) 0.018(4) 0.015(4) 0.003(3) -0.009(3) -0.002(3)
C21 0.020(4) 0.022(4) 0.015(4) 0.004(3) -0.007(3) -0.003(3)
C22 0.025(4) 0.019(4) 0.017(4) -0.001(3) -0.009(3) -0.003(3)
C23 0.015(4) 0.017(4) 0.027(4) 0.003(3) -0.008(3) -0.006(3)
N24 0.020(4) 0.020(3) 0.018(4) -0.000(3) -0.004(3) -0.007(3)
C25 0.021(4) 0.020(4) 0.023(4) 0.001(3) -0.008(3) -0.003(3)
C26 0.034(5) 0.032(5) 0.026(5) 0.003(4) -0.007(4) -0.011(4)
C27 0.033(5) 0.039(5) 0.027(5) -0.001(4) -0.004(4) -0.008(4)
C28 0.021(4) 0.045(5) 0.023(4) -0.009(4) -0.004(3) -0.005(4)
C29 0.035(5) 0.051(6) 0.031(5) -0.011(4) -0.008(4) -0.006(4)
C30 0.044(6) 0.050(6) 0.050(7) -0.018(5) -0.015(5) -0.008(5)
C31 0.025(5) 0.081(8) 0.040(6) -0.007(5) -0.005(4) -0.011(5)
C32 0.031(5) 0.053(6) 0.034(5) 0.006(4) -0.009(4) -0.011(4)
C33 0.030(5) 0.055(6) 0.028(5) -0.009(4) 0.000(4) -0.007(4)
C34 0.023(4) 0.034(5) 0.027(5) -0.006(4) 0.000(4) -0.009(4)
C35 0.028(5) 0.031(5) 0.036(5) -0.005(4) -0.008(4) -0.009(4)
C36 0.020(4) 0.045(5) 0.026(5) 0.000(4) -0.001(3) -0.016(4)
C37 0.034(5) 0.034(5) 0.035(5) 0.003(4) -0.012(4) -0.008(4)
C38 0.036(5) 0.037(5) 0.028(5) 0.002(4) -0.009(4) -0.001(4)
C39 0.034(5) 0.052(6) 0.022(5) -0.005(4) -0.001(4) -0.013(4)
C40 0.052(6) 0.041(6) 0.039(6) -0.001(4) 0.006(4) -0.020(4)
C41 0.050(6) 0.032(5) 0.041(6) 0.000(4) 0.002(5) -0.006(4)
C42 0.022(4) 0.036(5) 0.021(4) -0.004(4) -0.006(3) -0.012(4)
C43 0.031(5) 0.047(6) 0.025(5) -0.004(4) -0.010(4) -0.006(4)
C44 0.033(5) 0.075(8) 0.025(5) -0.006(5) -0.007(4) -0.004(5)
C45 0.046(6) 0.115(11) 0.019(5) 0.001(6) 0.000(4) -0.033(6)
C46 0.042(6) 0.075(8) 0.044(6) 0.007(5) -0.007(5) -0.036(5)
C47 0.033(5) 0.046(6) 0.027(5) -0.004(4) -0.006(4) -0.013(4)
C48 0.032(5) 0.033(5) 0.019(4) -0.003(4) -0.004(3) -0.007(4)
C49 0.037(5) 0.035(5) 0.029(5) -0.001(4) -0.010(4) -0.010(4)
C50 0.037(5) 0.035(5) 0.021(4) -0.003(4) -0.010(4) -0.009(4)
C51 0.066(7) 0.091(9) 0.035(6) -0.029(6) -0.010(5) -0.018(5)
C52 0.066(7) 0.129(11) 0.023(5) -0.022(7) -0.007(5) -0.022(6)
C53 0.070(7) 0.073(8) 0.034(6) 0.004(6) -0.021(5) -0.024(5)
C54 0.077(8) 0.052(6) 0.067(8) 0.001(5) -0.049(6) -0.021(5)
C55 0.071(7) 0.058(7) 0.029(5) -0.010(5) -0.020(5) -0.008(4)
C56 0.028(5) 0.038(5) 0.022(4) -0.005(4) -0.007(4) -0.006(4)
C57 0.029(5) 0.046(5) 0.030(5) -0.004(4) -0.008(4) -0.010(4)
C58 0.030(5) 0.079(8) 0.036(6) -0.010(5) -0.008(4) -0.028(5)
C59 0.048(6) 0.115(10) 0.037(6) -0.032(6) -0.016(5) -0.011(6)
C60 0.046(7) 0.178(15) 0.044(7) -0.020(8) -0.018(5) -0.036(8)
C61 0.067(9) 0.140(14) 0.101(12) -0.038(9) -0.025(8) -0.060(10)
C62 0.093(10) 0.087(10) 0.129(14) -0.005(7) -0.055(9) -0.057(9)
C64 0.076(8) 0.057(7) 0.075(9) -0.015(6) -0.033(6) -0.029(6)
C65 0.020(4) 0.028(4) 0.013(4) -0.004(3) -0.002(3) -0.009(3)
C66 0.028(4) 0.029(4) 0.022(4) -0.002(4) -0.006(3) -0.009(3)
C67 0.051(6) 0.025(5) 0.035(5) -0.005(4) -0.014(4) -0.009(4)
C68 0.037(6) 0.036(5) 0.037(6) -0.022(4) -0.013(4) -0.002(4)
C69 0.023(5) 0.048(6) 0.031(5) -0.002(4) -0.014(4) 0.001(4)
C70 0.025(4) 0.029(4) 0.024(4) -0.002(4) -0.006(3) -0.004(3)
C71 0.025(4) 0.023(4) 0.015(4) -0.002(3) -0.009(3) -0.005(3)
C72 0.033(5) 0.023(4) 0.019(4) 0.001(4) -0.011(3) -0.003(3)
C73 0.024(4) 0.026(4) 0.027(5) -0.004(3) -0.011(3) 0.001(3)
C74 0.032(5) 0.024(4) 0.028(5) 0.001(4) -0.014(4) 0.000(3)
C75 0.046(6) 0.027(5) 0.040(6) -0.011(4) -0.021(4) 0.004(4)
C76 0.037(5) 0.036(5) 0.033(5) -0.014(4) -0.012(4) 0.013(4)
C77 0.051(6) 0.039(5) 0.022(5) -0.008(4) -0.002(4) -0.002(4)
C78 0.046(6) 0.032(5) 0.026(5) -0.007(4) -0.008(4) -0.006(4)
C79 0.022(4) 0.023(4) 0.019(4) 0.001(3) -0.005(3) -0.009(3)
C80 0.024(4) 0.024(4) 0.027(5) 0.001(3) -0.007(4) -0.009(3)
C81 0.029(4) 0.026(4) 0.016(4) -0.007(3) -0.002(3) -0.007(3)
C82 0.046(5) 0.028(5) 0.022(4) 0.001(4) -0.011(4) 0.000(3)
C83 0.053(6) 0.029(5) 0.027(5) -0.004(4) -0.020(4) -0.001(4)
C84 0.038(5) 0.056(6) 0.024(5) -0.022(5) 0.003(4) -0.009(4)
C85 0.034(5) 0.057(7) 0.040(6) -0.000(5) -0.001(4) -0.022(5)
C86 0.037(5) 0.035(5) 0.021(4) 0.003(4) -0.008(4) -0.001(4)
C87 0.022(4) 0.018(4) 0.015(4) -0.006(3) -0.002(3) -0.003(3)
C88 0.029(4) 0.029(4) 0.026(4) -0.001(3) -0.012(4) -0.008(3)
C89 0.041(5) 0.033(5) 0.022(4) -0.003(4) -0.011(4) -0.003(4)
C90 0.053(6) 0.036(5) 0.015(4) -0.000(4) -0.004(4) -0.006(4)
C91 0.032(5) 0.033(5) 0.019(4) -0.001(4) 0.004(4) -0.009(3)
C92 0.027(4) 0.020(4) 0.022(4) -0.006(3) -0.005(3) -0.002(3)
C93 0.028(5) 0.016(4) 0.025(4) -0.002(3) -0.014(3) 0.005(3)
C94 0.021(4) 0.021(4) 0.021(4) 0.002(3) -0.008(3) -0.005(3)
C95 0.027(4) 0.020(4) 0.021(4) 0.004(3) -0.010(3) -0.007(3)
C96 0.031(5) 0.026(4) 0.030(5) -0.000(4) -0.007(4) -0.006(4)
C97 0.063(6) 0.027(5) 0.020(4) 0.012(4) -0.011(4) -0.001(4)
C98 0.067(7) 0.026(5) 0.037(6) 0.019(4) -0.034(5) -0.018(4)
C99 0.040(5) 0.022(4) 0.050(6) 0.006(4) -0.019(4) -0.015(4)
C100 0.041(5) 0.027(4) 0.030(5) 0.002(4) -0.014(4) -0.007(4)
C101 0.025(4) 0.022(4) 0.019(4) -0.002(3) -0.006(3) -0.006(3)
C102 0.019(4) 0.034(5) 0.021(4) -0.001(3) -0.004(3) -0.007(3)
C103 0.026(4) 0.021(4) 0.021(4) -0.009(3) -0.002(3) -0.007(3)
C104 0.023(4) 0.027(4) 0.038(5) 0.002(3) -0.012(4) -0.012(4)
C105 0.034(5) 0.038(5) 0.036(5) -0.002(4) -0.020(4) -0.007(4)
C106 0.042(5) 0.029(5) 0.038(5) -0.011(4) -0.014(4) -0.015(4)
C107 0.042(5) 0.022(4) 0.056(7) -0.002(4) -0.016(4) -0.013(4)
C108 0.029(5) 0.031(5) 0.040(5) 0.003(4) -0.019(4) -0.006(4)
C109 0.021(4) 0.022(4) 0.022(4) -0.006(3) -0.003(3) -0.007(3)
C110 0.029(5) 0.036(5) 0.028(5) -0.007(4) -0.006(4) -0.008(4)
C111 0.039(5) 0.026(5) 0.036(5) -0.009(4) -0.004(4) -0.003(4)
C112 0.033(5) 0.032(5) 0.057(7) -0.014(4) -0.012(5) -0.007(4)
C113 0.025(5) 0.035(5) 0.054(7) -0.002(4) -0.017(4) -0.011(4)
C114 0.027(4) 0.022(4) 0.032(5) -0.001(3) -0.009(4) -0.002(3)

loop_
_atom_type_symbol
_atom_type_description
_atom_type_scat_dispersion_real
_atom_type_scat_dispersion_imag
_atom_type_scat_source
CU Cu 0.263 1.266 'International Tables Vol. IV (1974) Table 2.2B'
N N 0.004 0.003 'International Tables Vol. IV (1974) Table 2.2B'
C C 0.002 0.002 'International Tables Vol. IV (1974) Table 2.2B'
H H 0 0 'International Tables Vol. IV (1974) Table 2.2B'

loop_
_geom_angle_atom_site_label_1
_geom_angle_atom_site_label_2
_geom_angle_atom_site_label_3
_geom_angle
_geom_angle_site_symmetry_1
_geom_angle_site_symmetry_2
_geom_angle_site_symmetry_3
_geom_angle_publ_flag
N2 CU1 N12 90.0(2) . . . no
N2 CU1 N18 175.5(2) . . . no
N2 CU1 N24 89.6(2) . . . no
N12 CU1 N18 90.6(2) . . . no
N12 CU1 N24 175.7(2) . . . no
N18 CU1 N24 90.2(2) . . . no
CU1 N2 C3 126.1(4) . . . no
CU1 N2 C6 126.4(4) . . . no
C3 N2 C6 106.1(5) . . . no
CU1 N12 C8 125.8(4) . . . no
CU1 N12 C11 125.6(4) . . . no
C8 N12 C11 107.1(5) . . . no
CU1 N18 C14 125.4(4) . . . no
CU1 N18 C17 126.9(4) . . . no
C14 N18 C17 106.9(5) . . . no
CU1 N24 C20 125.9(4) . . . no
CU1 N24 C23 127.1(4) . . . no
C20 N24 C23 106.5(5) . . . no
N2 C3 C4 109.5(6) . . . no
N2 C3 C25 125.2(6) . . . no
C4 C3 C25 125.1(6) . . . no
C3 C4 C5 106.7(6) . . . no
C3 C4 C26 130.0(6) . . . no
C5 C4 C26 123.2(6) . . . no
C4 C5 C6 107.7(6) . . . no
C4 C5 C34 121.4(7) . . . no
C6 C5 C34 130.9(6) . . . no
N2 C6 C5 109.9(6) . . . no
N2 C6 C7 124.3(6) . . . no
C5 C6 C7 125.7(6) . . . no
C6 C7 C8 124.4(6) . . . no
C6 C7 C42 117.2(6) . . . no
C8 C7 C42 118.3(6) . . . no
N12 C8 C7 124.7(6) . . . no
N12 C8 C9 108.7(6) . . . no
C7 C8 C9 126.5(6) . . . no
C8 C9 C10 107.9(6) . . . no
C8 C9 C48 129.4(6) . . . no
C10 C9 C48 122.6(6) . . . no
C9 C10 C11 106.9(6) . . . no
C9 C10 C56 121.9(6) . . . no
C11 C10 C56 131.1(6) . . . no
N12 C11 C10 109.2(6) . . . no
N12 C11 C13 125.7(6) . . . no
C10 C11 C13 125.1(6) . . . no
C11 C13 C14 123.3(6) . . . no
C11 C13 C65 117.3(6) . . . no
C14 C13 C65 119.4(6) . . . no
N18 C14 C13 125.7(6) . . . no
N18 C14 C15 109.7(5) . . . no
C13 C14 C15 124.2(6) . . . no
C14 C15 C16 106.2(6) . . . no
C14 C15 C71 131.3(6) . . . no
C16 C15 C71 122.5(6) . . . no
C15 C16 C17 107.7(6) . . . no
C15 C16 C79 122.0(6) . . . no
C17 C16 C79 130.3(6) . . . no
N18 C17 C16 109.4(6) . . . no
N18 C17 C19 124.6(6) . . . no
C16 C17 C19 125.9(6) . . . no
C17 C19 C20 124.6(6) . . . no
C17 C19 C87 118.5(6) . . . no
C20 C19 C87 116.8(5) . . . no
N24 C20 C19 125.2(6) . . . no
N24 C20 C21 109.3(6) . . . no
C19 C20 C21 125.3(6) . . . no
C20 C21 C22 107.3(6) . . . no
C20 C21 C93 130.2(6) . . . no
C22 C21 C93 122.4(6) . . . no
C21 C22 C23 107.1(6) . . . no
C21 C22 C101 122.2(6) . . . no
C23 C22 C101 130.7(6) . . . no
N24 C23 C22 109.6(6) . . . no
N24 C23 C25 124.7(6) . . . no
C22 C23 C25 125.6(6) . . . no
C3 C25 C23 123.7(6) . . . no
C3 C25 C109 119.0(6) . . . no
C23 C25 C109 117.3(6) . . . no
C4 C26 C27 167.2(8) . . . no
C26 C27 C28 178.5(8) . . . no
C27 C28 C29 123.1(7) . . . no
C27 C28 C33 118.7(7) . . . no
C29 C28 C33 118.1(7) . . . no
C28 C29 C30 121.7(8) . . . no
C28 C29 H29 118.3(8) . . . no
C30 C29 H29 120.0(8) . . . no
C29 C30 C31 118.6(8) . . . no
C29 C30 H30 120.9(9) . . . no
C31 C30 H30 120.5(9) . . . no
C30 C31 C32 120.7(8) . . . no
C30 C31 H31 118.8(9) . . . no
C32 C31 H31 120.5(10) . . . no
C31 C32 C33 119.7(8) . . . no
C31 C32 H32 119.4(8) . . . no
C33 C32 H32 120.9(8) . . . no
C28 C33 C32 121.0(7) . . . no
C28 C33 H33 118.8(7) . . . no
C32 C33 H33 120.1(8) . . . no
C5 C34 C35 170.4(8) . . . no
C34 C35 C36 173.2(8) . . . no
C35 C36 C37 116.9(7) . . . no
C35 C36 C41 123.3(7) . . . no
C37 C36 C41 119.8(7) . . . no
C36 C37 C38 118.1(7) . . . no
C36 C37 H37 120.2(7) . . . no
C38 C37 H37 121.7(7) . . . no
C37 C38 C39 121.1(7) . . . no
C37 C38 H38 119.7(8) . . . no
C39 C38 H38 119.2(8) . . . no
C38 C39 C40 120.8(7) . . . no
C38 C39 H39 120.0(8) . . . no
C40 C39 H39 119.2(8) . . . no
C39 C40 C41 119.4(7) . . . no
C39 C40 H40 120.2(8) . . . no
C41 C40 H40 120.3(8) . . . no
C36 C41 C40 120.5(7) . . . no
C36 C41 H41 119.7(8) . . . no
C40 C41 H41 119.8(8) . . . no
C7 C42 C43 121.3(6) . . . no
C7 C42 C47 119.6(6) . . . no
C43 C42 C47 119.1(6) . . . no
C42 C43 C44 120.0(7) . . . no
C42 C43 H43 120.5(7) . . . no
C44 C43 H43 119.5(8) . . . no
C43 C44 C45 120.2(8) . . . no
C43 C44 H44 120.6(10) . . . no
C45 C44 H44 119.2(9) . . . no
C44 C45 C46 121.0(7) . . . no
C44 C45 H45 118.1(10) . . . no
C46 C45 H45 120.9(11) . . . no
C45 C46 C47 119.7(8) . . . no
C45 C46 H46 120.6(9) . . . no
C47 C46 H46 119.7(9) . . . no
C42 C47 C46 120.1(7) . . . no
C42 C47 H47 119.1(7) . . . no
C46 C47 H47 120.8(8) . . . no
C9 C48 C49 170.9(8) . . . no
C48 C49 C50 176.0(8) . . . no
C49 C50 C51 121.7(7) . . . no
C49 C50 C55 120.0(7) . . . no
C51 C50 C55 118.3(7) . . . no
C50 C51 C52 121.4(8) . . . no
C50 C51 H51 119.5(8) . . . no
C52 C51 H51 119.0(9) . . . no
C51 C52 C53 120.0(8) . . . no
C51 C52 H52 121.3(10) . . . no
C53 C52 H52 118.6(9) . . . no
C52 C53 C54 117.5(8) . . . no
C52 C53 H53 122.0(10) . . . no
C54 C53 H53 120.5(10) . . . no
C53 C54 C55 122.5(8) . . . no
C53 C54 H54 119.6(9) . . . no
C55 C54 H54 117.8(10) . . . no
C50 C55 C54 120.2(8) . . . no
C50 C55 H55 119.9(8) . . . no
C54 C55 H55 120.0(9) . . . no
C10 C56 C57 169.4(8) . . . no
C56 C57 C58 176.8(8) . . . no
C57 C58 C59 117.2(8) . . . no
C57 C58 C64 123.2(8) . . . no
C59 C58 C64 119.6(8) . . . no
C58 C59 C60 118.2(9) . . . no
C58 C59 H59 121.3(8) . . . no
C60 C59 H59 120.3(10) . . . no
C59 C60 C61 120.5(10) . . . no
C59 C60 H60 118.7(13) . . . no
C61 C60 H60 120.8(11) . . . no
C60 C61 C62 121.8(10) . . . no
C60 C61 H61 117.6(14) . . . no
C62 C61 H61 120.6(14) . . . no
C61 C62 C64 118.8(11) . . . no
C61 C62 H62 120.3(12) . . . no
C64 C62 H62 120.8(13) . . . no
C58 C64 C62 120.9(10) . . . no
C58 C64 H64 119.3(8) . . . no
C62 C64 H64 119.7(10) . . . no
C13 C65 C66 119.5(6) . . . no
C13 C65 C70 121.2(6) . . . no
C66 C65 C70 119.3(6) . . . no
C65 C66 C67 120.5(7) . . . no
C65 C66 H66 119.6(7) . . . no
C67 C66 H66 119.9(7) . . . no
C66 C67 C68 119.8(7) . . . no
C66 C67 H67 119.8(8) . . . no
C68 C67 H67 120.4(7) . . . no
C67 C68 C69 119.9(7) . . . no
C67 C68 H68 120.0(8) . . . no
C69 C68 H68 120.2(9) . . . no
C68 C69 C70 120.5(7) . . . no
C68 C69 H69 119.1(8) . . . no
C70 C69 H69 120.4(8) . . . no
C65 C70 C69 119.9(6) . . . no
C65 C70 H70 119.8(7) . . . no
C69 C70 H70 120.3(7) . . . no
C15 C71 C72 170.8(7) . . . no
C71 C72 C73 173.6(8) . . . no
C72 C73 C74 122.8(7) . . . no
C72 C73 C78 118.8(6) . . . no
C74 C73 C78 118.4(7) . . . no
C73 C74 C75 120.5(7) . . . no
C73 C74 H74 119.1(7) . . . no
C75 C74 H74 120.4(7) . . . no
C74 C75 C76 120.2(7) . . . no
C74 C75 H75 119.8(8) . . . no
C76 C75 H75 119.9(8) . . . no
C75 C76 C77 120.7(7) . . . no
C75 C76 H76 120.1(8) . . . no
C77 C76 H76 119.2(8) . . . no
C76 C77 C78 119.8(7) . . . no
C76 C77 H77 119.7(8) . . . no
C78 C77 H77 120.5(8) . . . no
C73 C78 C77 120.4(7) . . . no
C73 C78 H78 119.0(7) . . . no
C77 C78 H78 120.6(7) . . . no
C16 C79 C80 171.5(7) . . . no
C79 C80 C81 178.6(7) . . . no
C80 C81 C82 120.4(7) . . . no
C80 C81 C86 120.7(6) . . . no
C82 C81 C86 118.8(6) . . . no
C81 C82 C83 119.8(7) . . . no
C81 C82 H82 120.1(7) . . . no
C83 C82 H82 120.1(7) . . . no
C82 C83 C84 120.8(7) . . . no
C82 C83 H83 119.4(8) . . . no
C84 C83 H83 119.8(8) . . . no
C83 C84 C85 119.7(7) . . . no
C83 C84 H84 119.7(9) . . . no
C85 C84 H84 120.6(9) . . . no
C84 C85 C86 120.6(8) . . . no
C84 C85 H85 119.6(8) . . . no
C86 C85 H85 119.8(9) . . . no
C81 C86 C85 120.1(7) . . . no
C81 C86 H86 119.9(7) . . . no
C85 C86 H86 119.9(8) . . . no
C19 C87 C88 116.7(6) . . . no
C19 C87 C92 122.9(6) . . . no
C88 C87 C92 120.3(6) . . . no
C87 C88 C89 118.7(7) . . . no
C87 C88 H88 120.8(7) . . . no
C89 C88 H88 120.4(7) . . . no
C88 C89 C90 121.3(7) . . . no
C88 C89 H89 119.3(8) . . . no
C90 C89 H89 119.4(7) . . . no
C89 C90 C91 119.2(6) . . . no
C89 C90 H90 121.6(8) . . . no
C91 C90 H90 119.2(8) . . . no
C90 C91 C92 119.9(7) . . . no
C90 C91 H91 119.8(7) . . . no
C92 C91 H91 120.1(8) . . . no
C87 C92 C91 120.5(7) . . . no
C87 C92 H92 120.2(7) . . . no
C91 C92 H92 119.3(7) . . . no
C21 C93 C94 168.8(7) . . . no
C93 C94 C95 175.2(7) . . . no
C94 C95 C96 121.5(6) . . . no
C94 C95 C100 119.2(6) . . . no
C96 C95 C100 119.2(6) . . . no
C95 C96 C97 119.9(6) . . . no
C95 C96 H96 120.2(7) . . . no
C97 C96 H96 119.9(7) . . . no
C96 C97 C98 120.4(7) . . . no
C96 C97 H97 119.5(8) . . . no
C98 C97 H97 120.1(8) . . . no
C97 C98 C99 120.0(7) . . . no
C97 C98 H98 119.3(9) . . . no
C99 C98 H98 120.7(8) . . . no
C98 C99 C100 120.5(7) . . . no
C98 C99 H99 119.6(8) . . . no
C100 C99 H99 120.0(8) . . . no
C95 C100 C99 119.9(7) . . . no
C95 C100 H100 119.5(7) . . . no
C99 C100 H100 120.6(7) . . . no
C22 C101 C102 167.3(7) . . . no
C101 C102 C103 176.4(7) . . . no
C102 C103 C104 119.5(6) . . . no
C102 C103 C108 121.7(6) . . . no
C104 C103 C108 118.6(6) . . . no
C103 C104 C105 119.5(6) . . . no
C103 C104 H104 120.3(7) . . . no
C105 C104 H104 120.2(7) . . . no
C104 C105 C106 120.7(7) . . . no
C104 C105 H105 119.5(7) . . . no
C106 C105 H105 119.7(7) . . . no
C105 C106 C107 120.1(6) . . . no
C105 C106 H106 119.7(8) . . . no
C107 C106 H106 120.2(8) . . . no
C106 C107 C108 120.1(7) . . . no
C106 C107 H107 120.3(7) . . . no
C108 C107 H107 119.6(8) . . . no
C103 C108 C107 121.0(7) . . . no
C103 C108 H108 118.5(7) . . . no
C107 C108 H108 120.5(7) . . . no
C25 C109 C110 120.4(6) . . . no
C25 C109 C114 121.1(6) . . . no
C110 C109 C114 118.4(6) . . . no
C109 C110 C111 120.8(7) . . . no
C109 C110 H110 119.6(7) . . . no
C111 C110 H110 119.6(7) . . . no
C110 C111 C112 120.2(7) . . . no
C110 C111 H111 119.5(8) . . . no
C112 C111 H111 120.4(7) . . . no
C111 C112 C113 120.1(7) . . . no
C111 C112 H112 120.4(8) . . . no
C113 C112 H112 119.5(8) . . . no
C112 C113 C114 119.8(7) . . . no
C112 C113 H113 119.2(7) . . . no
C114 C113 H113 121.0(8) . . . no
C109 C114 C113 120.7(6) . . . no
C109 C114 H114 120.2(7) . . . no
C113 C114 H114 119.1(7) . . . no

loop_
_geom_bond_atom_site_label_1
_geom_bond_atom_site_label_2
_geom_bond_distance
_geom_bond_site_symmetry_1
_geom_bond_site_symmetry_2
_geom_bond_publ_flag
CU1 N2 1.998(5) . . no
CU1 N12 2.004(5) . . no
CU1 N18 2.005(5) . . no
CU1 N24 2.005(5) . . no
N2 C3 1.386(8) . . no
N2 C6 1.382(8) . . no
N12 C8 1.387(8) . . no
N12 C11 1.387(8) . . no
N18 C14 1.383(8) . . no
N18 C17 1.377(8) . . no
N24 C20 1.381(8) . . no
N24 C23 1.390(8) . . no
C3 C4 1.445(9) . . no
C3 C25 1.392(9) . . no
C4 C5 1.364(8) . . no
C4 C26 1.421(10) . . no
C5 C6 1.427(9) . . no
C5 C34 1.418(9) . . no
C6 C7 1.394(9) . . no
C7 C8 1.380(9) . . no
C7 C42 1.495(9) . . no
C8 C9 1.454(9) . . no
C9 C10 1.360(8) . . no
C9 C48 1.435(9) . . no
C10 C11 1.459(9) . . no
C10 C56 1.416(9) . . no
C11 C13 1.388(9) . . no
C13 C14 1.394(8) . . no
C13 C65 1.488(9) . . no
C14 C15 1.449(8) . . no
C15 C16 1.373(8) . . no
C15 C71 1.427(9) . . no
C16 C17 1.440(9) . . no
C16 C79 1.443(9) . . no
C17 C19 1.391(8) . . no
C19 C20 1.390(8) . . no
C19 C87 1.504(8) . . no
C20 C21 1.451(8) . . no
C21 C22 1.365(8) . . no
C21 C93 1.427(9) . . no
C22 C23 1.441(8) . . no
C22 C101 1.425(9) . . no
C23 C25 1.385(9) . . no
C25 C109 1.505(9) . . no
C26 C27 1.207(9) . . no
C27 C28 1.419(10) . . no
C28 C29 1.380(10) . . no
C28 C33 1.408(10) . . no
C29 C30 1.367(10) . . no
C29 H29 0.960(8) . . no
C30 C31 1.401(11) . . no
C30 H30 0.961(8) . . no
C31 C32 1.375(11) . . no
C31 H31 0.956(8) . . no
C32 C33 1.354(10) . . no
C32 H32 0.955(8) . . no
C33 H33 0.951(8) . . no
C34 C35 1.197(9) . . no
C35 C36 1.448(9) . . no
C36 C37 1.398(9) . . no
C36 C41 1.363(10) . . no
C37 C38 1.396(10) . . no
C37 H37 0.955(7) . . no
C38 C39 1.329(10) . . no
C38 H38 0.950(7) . . no
C39 C40 1.377(10) . . no
C39 H39 0.944(7) . . no
C40 C41 1.374(10) . . no
C40 H40 0.957(8) . . no
C41 H41 0.961(8) . . no
C42 C43 1.383(9) . . no
C42 C47 1.403(10) . . no
C43 C44 1.386(10) . . no
C43 H43 0.953(8) . . no
C44 C45 1.363(12) . . no
C44 H44 0.945(8) . . no
C45 C46 1.374(12) . . no
C45 H45 0.951(8) . . no
C46 C47 1.380(10) . . no
C46 H46 0.970(8) . . no
C47 H47 0.953(7) . . no
C48 C49 1.190(9) . . no
C49 C50 1.443(9) . . no
C50 C51 1.384(10) . . no
C50 C55 1.366(10) . . no
C51 C52 1.382(11) . . no
C51 H51 0.951(9) . . no
C52 C53 1.407(12) . . no
C52 H52 0.939(9) . . no
C53 C54 1.353(12) . . no
C53 H53 0.940(8) . . no
C54 C55 1.393(11) . . no
C54 H54 0.968(9) . . no
C55 H55 0.948(8) . . no
C56 C57 1.193(9) . . no
C57 C58 1.444(10) . . no
C58 C59 1.424(11) . . no
C58 C64 1.382(11) . . no
C59 C60 1.398(12) . . no
C59 H59 0.946(10) . . no
C60 C61 1.385(15) . . no
C60 H60 0.957(11) . . no
C61 C62 1.358(15) . . no
C61 H61 0.944(10) . . no
C62 C64 1.409(12) . . no
C62 H62 0.942(11) . . no
C64 H64 0.948(10) . . no
C65 C66 1.392(9) . . no
C65 C70 1.388(9) . . no
C66 C67 1.383(9) . . no
C66 H66 0.942(7) . . no
C67 C68 1.394(10) . . no
C67 H67 0.961(7) . . no
C68 C69 1.371(10) . . no
C68 H68 0.945(7) . . no
C69 C70 1.392(9) . . no
C69 H69 0.942(7) . . no
C70 H70 0.950(7) . . no
C71 C72 1.187(8) . . no
C72 C73 1.436(9) . . no
C73 C74 1.388(9) . . no
C73 C78 1.399(9) . . no
C74 C75 1.390(9) . . no
C74 H74 0.951(7) . . no
C75 C76 1.360(10) . . no
C75 H75 0.950(7) . . no
C76 C77 1.374(10) . . no
C76 H76 0.948(7) . . no
C77 C78 1.388(10) . . no
C77 H77 0.955(7) . . no
C78 H78 0.962(7) . . no
C79 C80 1.191(8) . . no
C80 C81 1.443(9) . . no
C81 C82 1.395(9) . . no
C81 C86 1.383(9) . . no
C82 C83 1.382(9) . . no
C82 H82 0.950(7) . . no
C83 C84 1.367(10) . . no
C83 H83 0.958(7) . . no
C84 C85 1.364(11) . . no
C84 H84 0.948(7) . . no
C85 C86 1.386(10) . . no
C85 H85 0.957(8) . . no
C86 H86 0.963(7) . . no
C87 C88 1.405(9) . . no
C87 C92 1.361(9) . . no
C88 C89 1.387(9) . . no
C88 H88 0.942(7) . . no
C89 C90 1.367(10) . . no
C89 H89 0.960(7) . . no
C90 C91 1.401(10) . . no
C90 H90 0.944(7) . . no
C91 C92 1.383(9) . . no
C91 H91 0.954(7) . . no
C92 H92 0.949(7) . . no
C93 C94 1.196(9) . . no
C94 C95 1.428(9) . . no
C95 C96 1.392(9) . . no
C95 C100 1.402(9) . . no
C96 C97 1.380(9) . . no
C96 H96 0.955(7) . . no
C97 C98 1.382(11) . . no
C97 H97 0.949(8) . . no
C98 C99 1.375(10) . . no
C98 H98 0.956(7) . . no
C99 C100 1.378(9) . . no
C99 H99 0.959(7) . . no
C100 H100 0.947(7) . . no
C101 C102 1.203(8) . . no
C102 C103 1.437(9) . . no
C103 C104 1.405(9) . . no
C103 C108 1.386(9) . . no
C104 C105 1.381(9) . . no
C104 H104 0.951(7) . . no
C105 C106 1.367(10) . . no
C105 H105 0.949(7) . . no
C106 C107 1.379(10) . . no
C106 H106 0.951(7) . . no
C107 C108 1.367(9) . . no
C107 H107 0.957(7) . . no
C108 H108 0.946(7) . . no
C109 C110 1.388(9) . . no
C109 C114 1.381(9) . . no
C110 C111 1.381(9) . . no
C110 H110 0.960(7) . . no
C111 C112 1.367(10) . . no
C111 H111 0.960(7) . . no
C112 C113 1.378(10) . . no
C112 H112 0.951(7) . . no
C113 C114 1.389(9) . . no
C113 H113 0.949(7) . . no
C114 H114 0.955(7) . . no
